data_7124094
loop_
_publ_author_name
'Parveen, Shahida'
'Hanif, Muhammad'
'Leung, Euphemia'
'Tong, Kelvin'
'Yang, Annie'
'Astin, Jonathan'
'De Zoysa , Gayan Heruka'
'Steel , Tasha R.'
'Goodman, David'
'Movassaghi, Sanam'
'Soehnel, Tilo'
'Sarojini, Vijayalekshmi'
'Jamieson, Stephen'
'Hartinger, Christian'

_publ_section_title
;
 Anticancer Organorhodium and -iridium Complexes with Low Toxicity in vivo
 but High Potency in vitro: DNA Damage, Reactive Oxygen Species Formation,
 and Haemolytic Activity
;
_journal_name_full 'Chemical Communications'
_journal_paper_doi 10.1039/C9CC03822A
_journal_year 2019
_chemical_formula_moiety 'C36 H48 Cl2 Ir2 N2 O4, 2(C H4 O)'
_chemical_formula_sum 'C38 H56 Cl2 Ir2 N2 O6'
_chemical_formula_weight 1092.14
_space_group_crystal_system monoclinic
_space_group_IT_number 14
_space_group_name_Hall '-P 2yn'
_space_group_name_H-M_alt 'P 1 21/n 1'
_symmetry_space_group_name_Hall '-P 2yn'
_symmetry_space_group_name_H-M 'P 1 21/n 1'
_atom_sites_solution_hydrogens geom
_audit_creation_date 2019-03-29
_audit_creation_method
;
Olex2 1.2
(compiled 2018.05.29 svn.r3510 for OlexSys, GUI svn.r5506)
;
_audit_update_record
;
2019-05-13 deposited with the CCDC.    2019-08-23 downloaded from the CCDC.
;
_cell_angle_alpha 90
_cell_angle_beta 97.4552(14)
_cell_angle_gamma 90
_cell_formula_units_Z 2
_cell_length_a 7.8857(2)
_cell_length_b 14.3838(3)
_cell_length_c 17.7206(4)
_cell_measurement_reflns_used 9886
_cell_measurement_temperature 100
_cell_measurement_theta_max 30.831
_cell_measurement_theta_min 2.711
_cell_volume 1992.99(8)
_computing_cell_refinement 'SAINT V8.32B (?, 2016)'
_computing_data_reduction 'SAINT V8.32B (?, 2016)'
_computing_molecular_graphics 'Olex2 (Dolomanov et al., 2009)'
_computing_publication_material 'Olex2 (Dolomanov et al., 2009)'
_computing_structure_refinement 'ShelXL (Sheldrick, 2015)'
_diffrn_ambient_temperature 100
_diffrn_detector 'Bruker APEX2 area detector'
_diffrn_detector_area_resol_mean 7.9
_diffrn_detector_type 'CCD area detector'
_diffrn_measured_fraction_theta_full 0.999
_diffrn_measured_fraction_theta_max 0.999
_diffrn_measurement_device 'three-circle diffractometer'
_diffrn_measurement_device_type 'BRUKER APEXII'
_diffrn_measurement_method '\w and \f scans'
_diffrn_radiation_monochromator 'mirror optics'
_diffrn_radiation_probe x-ray
_diffrn_radiation_type MoK\a
_diffrn_radiation_wavelength 0.71073
_diffrn_reflns_av_R_equivalents 0.0528
_diffrn_reflns_av_unetI/netI 0.0458
_diffrn_reflns_Laue_measured_fraction_full 0.999
_diffrn_reflns_Laue_measured_fraction_max 0.999
_diffrn_reflns_limit_h_max 10
_diffrn_reflns_limit_h_min -10
_diffrn_reflns_limit_k_max 19
_diffrn_reflns_limit_k_min -18
_diffrn_reflns_limit_l_max 24
_diffrn_reflns_limit_l_min -24
_diffrn_reflns_number 25662
_diffrn_reflns_point_group_measured_fraction_full 0.999
_diffrn_reflns_point_group_measured_fraction_max 0.999
_diffrn_reflns_theta_full 25.242
_diffrn_reflns_theta_max 29.573
_diffrn_reflns_theta_min 2.710
_diffrn_source 'microfocus sealed X-ray tube'
_diffrn_source_type 'Incoatec I\ms'
_exptl_absorpt_coefficient_mu 6.850
_exptl_absorpt_correction_T_max 0.7462
_exptl_absorpt_correction_T_min 0.5513
_exptl_absorpt_correction_type multi-scan
_exptl_absorpt_process_details
;
SADABS-2012/1 (Bruker,2012) was used for absorption correction.
wR2(int) was 0.0890 before and 0.0663 after correction.
The Ratio of minimum to maximum transmission is 0.7388.
The \l/2 correction factor is 0.0015.
;
_exptl_crystal_colour 'clear light yellow'
_exptl_crystal_colour_lustre clear
_exptl_crystal_colour_modifier light
_exptl_crystal_colour_primary yellow
_exptl_crystal_density_diffrn 1.820
_exptl_crystal_description irregular
_exptl_crystal_F_000 1068
_exptl_crystal_size_max 0.32
_exptl_crystal_size_mid 0.28
_exptl_crystal_size_min 0.24
_refine_diff_density_max 1.500
_refine_diff_density_min -1.197
_refine_diff_density_rms 0.154
_refine_ls_extinction_method none
_refine_ls_goodness_of_fit_ref 1.057
_refine_ls_hydrogen_treatment constr
_refine_ls_matrix_type full
_refine_ls_number_parameters 243
_refine_ls_number_reflns 5579
_refine_ls_number_restraints 1
_refine_ls_restrained_S_all 1.057
_refine_ls_R_factor_all 0.0415
_refine_ls_R_factor_gt 0.0311
_refine_ls_shift/su_max 0.001
_refine_ls_shift/su_mean 0.000
_refine_ls_structure_factor_coef Fsqd
_refine_ls_weighting_details 'w=1/[\s^2^(Fo^2^)+(0.0276P)^2^+0.7512P] where P=(Fo^2^+2Fc^2^)/3'
_refine_ls_weighting_scheme calc
_refine_ls_wR_factor_gt 0.0643
_refine_ls_wR_factor_ref 0.0680
_reflns_Friedel_coverage 0.000
_reflns_number_gt 4651
_reflns_number_total 5579
_reflns_threshold_expression 'I > 2\s(I)'
_cod_data_source_file c9cc03822a2.cif
_cod_data_source_block d4_ir2a_0m
_cod_database_code 7124094
_shelx_shelxl_version_number 2016/6
_shelx_space_group_comment
;
The symmetry employed for this shelxl refinement is uniquely defined
by the following loop, which should always be used as a source of
symmetry information in preference to the above space-group names.
They are only intended as comments.
;
_shelx_estimated_absorpt_t_max 0.290
_shelx_estimated_absorpt_t_min 0.218
_olex2_refinement_description
;
1. Fixed Uiso
 At 1.2 times of:
  All C(H) groups, All C(H,H) groups
 At 1.5 times of:
  All C(H,H,H) groups, All O(H) groups
2. Restrained distances
 C18-O3 \\sim C19-O4
 with sigma of 0.01
3. Uiso/Uaniso restraints and constraints
Uanis(C18) = Uanis(C19)
Uanis(O3) = Uanis(O4)
4. Others
 Sof(O4)=Sof(H4)=Sof(C19)=Sof(H19A)=Sof(H19B)=Sof(H19C)=1-FVAR(1)
 Sof(O3)=Sof(H3)=Sof(C18)=Sof(H18A)=Sof(H18B)=Sof(H18C)=FVAR(1)
5.a Secondary CH2 refined with riding coordinates:
 C1'(H1'A,H1'B), C2'(H2'A,H2'B)
5.b Aromatic/amide H refined with riding coordinates:
 C5(H5), C6(H6)
5.c Idealised Me refined as rotating group:
 C7(H7A,H7B,H7C), C9(H9A,H9B,H9C), C11(H11A,H11B,H11C), C13(H13A,H13B,H13C),
 C15(H15A,H15B,H15C), C17(H17A,H17B,H17C), C18(H18A,H18B,H18C), C19(H19A,H19B,
 H19C)
5.d Idealised tetrahedral OH refined as rotating group:
 O3(H3), O4(H4)
;
_olex2_submission_special_instructions 'No special instructions were received'

loop_
_space_group_symop_operation_xyz
'x, y, z'
'-x+1/2, y+1/2, -z+1/2'
'-x, -y, -z'
'x-1/2, -y-1/2, z-1/2'

loop_
_atom_site_label
_atom_site_type_symbol
_atom_site_fract_x
_atom_site_fract_y
_atom_site_fract_z
_atom_site_U_iso_or_equiv
_atom_site_adp_type
_atom_site_occupancy
_atom_site_site_symmetry_order
_atom_site_calc_flag
_atom_site_refinement_flags_posn
_atom_site_refinement_flags_occupancy
_atom_site_disorder_assembly
_atom_site_disorder_group
Ir1 Ir 0.62059(2) 0.12895(2) 0.35902(2) 0.02370(5) Uani 1 1 d . . . .
Cl1 Cl 0.32630(12) 0.08161(7) 0.32291(6) 0.0338(2) Uani 1 1 d . . . .
O1 O 0.5301(3) 0.21088(16) 0.44284(14) 0.0288(6) Uani 1 1 d . . . .
O2 O 0.5450(3) 0.25115(17) 0.29669(14) 0.0294(6) Uani 1 1 d . . . .
N1 N 0.3231(4) 0.43464(19) 0.42878(17) 0.0245(6) Uani 1 1 d . . . .
C1' C 0.2305(5) 0.4993(2) 0.4742(2) 0.0275(8) Uani 1 1 d . . . .
H1'A H 0.226072 0.561728 0.450506 0.033 Uiso 1 1 calc R . . .
H1'B H 0.293079 0.504628 0.526138 0.033 Uiso 1 1 calc R . . .
C2 C 0.3938(5) 0.3540(2) 0.4609(2) 0.0241(7) Uani 1 1 d . . . .
C2' C 0.0494(4) 0.4655(2) 0.4789(2) 0.0247(7) Uani 1 1 d . . . .
H2'A H -0.010811 0.456254 0.426837 0.030 Uiso 1 1 calc R . . .
H2'B H 0.053980 0.404790 0.505469 0.030 Uiso 1 1 calc R . . .
C3 C 0.4639(4) 0.2901(2) 0.41535(19) 0.0227(7) Uani 1 1 d . . . .
C4 C 0.4688(5) 0.3104(2) 0.3370(2) 0.0249(7) Uani 1 1 d . . . .
C5 C 0.3953(5) 0.3938(2) 0.3071(2) 0.0273(8) Uani 1 1 d . . . .
H5 H 0.396621 0.408889 0.254989 0.033 Uiso 1 1 calc R . . .
C6 C 0.3215(5) 0.4532(2) 0.3541(2) 0.0279(8) Uani 1 1 d . . . .
H6 H 0.268177 0.508470 0.333586 0.033 Uiso 1 1 calc R . . .
C7 C 0.3975(5) 0.3369(3) 0.5446(2) 0.0289(8) Uani 1 1 d . . . .
H7A H 0.280553 0.328174 0.556350 0.043 Uiso 1 1 calc GR . . .
H7B H 0.449410 0.390467 0.573019 0.043 Uiso 1 1 calc GR . . .
H7C H 0.465089 0.281053 0.559078 0.043 Uiso 1 1 calc GR . . .
C8 C 0.7489(5) 0.0217(3) 0.3049(2) 0.0369(10) Uani 1 1 d . . . .
C9 C 0.6814(6) -0.0294(4) 0.2332(3) 0.0602(15) Uani 1 1 d . . . .
H9A H 0.756044 -0.082263 0.226252 0.090 Uiso 1 1 calc GR . . .
H9B H 0.678455 0.012777 0.189638 0.090 Uiso 1 1 calc GR . . .
H9C H 0.565518 -0.051864 0.237150 0.090 Uiso 1 1 calc GR . . .
C10 C 0.8500(5) 0.1045(3) 0.3110(2) 0.0293(8) Uani 1 1 d . . . .
C11 C 0.9025(6) 0.1605(4) 0.2466(2) 0.0452(11) Uani 1 1 d . . . .
H11A H 1.013200 0.138237 0.234393 0.068 Uiso 1 1 calc GR . . .
H11B H 0.912222 0.226156 0.261393 0.068 Uiso 1 1 calc GR . . .
H11C H 0.816357 0.153865 0.201789 0.068 Uiso 1 1 calc GR . . .
C12 C 0.8901(5) 0.1284(2) 0.3905(2) 0.0245(7) Uani 1 1 d . . . .
C13 C 1.0044(5) 0.2059(3) 0.4224(2) 0.0382(9) Uani 1 1 d . . . .
H13A H 0.965328 0.229226 0.469149 0.057 Uiso 1 1 calc GR . . .
H13B H 1.000801 0.256368 0.385026 0.057 Uiso 1 1 calc GR . . .
H13C H 1.121920 0.182931 0.433810 0.057 Uiso 1 1 calc GR . . .
C14 C 0.8109(5) 0.0582(2) 0.4329(2) 0.0283(8) Uani 1 1 d . . . .
C15 C 0.8138(6) 0.0586(3) 0.5179(2) 0.0439(11) Uani 1 1 d . . . .
H15A H 0.752812 0.113442 0.533044 0.066 Uiso 1 1 calc GR . . .
H15B H 0.932570 0.060258 0.542385 0.066 Uiso 1 1 calc GR . . .
H15C H 0.757980 0.002218 0.533636 0.066 Uiso 1 1 calc GR . . .
C16 C 0.7252(5) -0.0072(2) 0.3812(3) 0.0343(9) Uani 1 1 d . . . .
C17 C 0.6323(6) -0.0926(3) 0.4006(4) 0.0592(15) Uani 1 1 d . . . .
H17A H 0.522515 -0.096591 0.367736 0.089 Uiso 1 1 calc GR . . .
H17B H 0.612072 -0.089769 0.453923 0.089 Uiso 1 1 calc GR . . .
H17C H 0.701360 -0.147583 0.392735 0.089 Uiso 1 1 calc GR . . .
O3 O 0.0637(10) 0.6494(4) 0.3474(4) 0.073(2) Uani 0.744(7) 1 d D P A 1
H3 H 0.033322 0.650794 0.300238 0.110 Uiso 0.744(7) 1 calc GR P A 1
C18 C 0.1496(9) 0.7364(4) 0.3717(3) 0.0410(16) Uani 0.744(7) 1 d D P A 1
H18A H 0.064083 0.785284 0.374379 0.062 Uiso 0.744(7) 1 calc GR P A 1
H18B H 0.226651 0.754269 0.335015 0.062 Uiso 0.744(7) 1 calc GR P A 1
H18C H 0.215766 0.727949 0.422001 0.062 Uiso 0.744(7) 1 calc GR P A 1
O4 O 0.142(2) 0.6593(15) 0.3482(15) 0.073(2) Uani 0.256(7) 1 d D P A 2
H4 H 0.238159 0.684757 0.350336 0.110 Uiso 0.256(7) 1 calc GR P A 2
C19 C 0.015(3) 0.7281(11) 0.3636(9) 0.0410(16) Uani 0.256(7) 1 d D P A 2
H19A H -0.016820 0.766058 0.318003 0.062 Uiso 0.256(7) 1 calc GR P A 2
H19B H 0.063277 0.768150 0.405717 0.062 Uiso 0.256(7) 1 calc GR P A 2
H19C H -0.086646 0.696423 0.377309 0.062 Uiso 0.256(7) 1 calc GR P A 2

loop_
_atom_site_aniso_label
_atom_site_aniso_U_11
_atom_site_aniso_U_22
_atom_site_aniso_U_33
_atom_site_aniso_U_23
_atom_site_aniso_U_13
_atom_site_aniso_U_12
Ir1 0.01964(9) 0.02908(8) 0.02187(8) -0.00430(5) 0.00079(5) 0.00844(5)
Cl1 0.0195(5) 0.0478(5) 0.0330(5) -0.0057(4) -0.0002(4) 0.0044(4)
O1 0.0340(16) 0.0331(12) 0.0191(12) -0.0025(10) 0.0022(11) 0.0146(11)
O2 0.0320(15) 0.0358(13) 0.0212(13) 0.0000(10) 0.0062(11) 0.0138(11)
N1 0.0215(16) 0.0239(13) 0.0294(16) -0.0009(12) 0.0075(13) 0.0042(11)
C1' 0.029(2) 0.0232(15) 0.033(2) -0.0056(14) 0.0142(16) 0.0037(14)
C2 0.0214(19) 0.0266(16) 0.0247(18) -0.0033(13) 0.0044(14) -0.0013(13)
C2' 0.025(2) 0.0225(15) 0.0284(19) -0.0053(13) 0.0088(15) 0.0039(13)
C3 0.0201(19) 0.0256(15) 0.0220(17) -0.0023(13) 0.0009(14) 0.0030(13)
C4 0.0199(19) 0.0291(16) 0.0262(18) -0.0032(14) 0.0051(15) 0.0045(14)
C5 0.029(2) 0.0312(17) 0.0234(18) 0.0019(14) 0.0095(16) 0.0057(15)
C6 0.021(2) 0.0269(16) 0.037(2) 0.0027(15) 0.0078(16) 0.0035(14)
C7 0.030(2) 0.0328(17) 0.0241(19) -0.0033(15) 0.0044(16) 0.0030(16)
C8 0.019(2) 0.046(2) 0.044(2) -0.0219(19) -0.0034(17) 0.0108(16)
C9 0.030(3) 0.082(3) 0.066(3) -0.051(3) -0.005(2) 0.011(2)
C10 0.0193(19) 0.044(2) 0.0237(18) -0.0041(15) -0.0004(15) 0.0148(16)
C11 0.035(3) 0.073(3) 0.029(2) 0.010(2) 0.0088(19) 0.019(2)
C12 0.0178(19) 0.0312(17) 0.0242(18) -0.0035(14) 0.0016(14) 0.0073(13)
C13 0.035(2) 0.040(2) 0.040(2) -0.0095(18) 0.0035(19) -0.0007(17)
C14 0.023(2) 0.0314(18) 0.030(2) 0.0041(15) 0.0012(15) 0.0150(15)
C15 0.045(3) 0.056(3) 0.033(2) 0.0154(19) 0.011(2) 0.020(2)
C16 0.020(2) 0.0250(17) 0.058(3) -0.0048(17) 0.0041(18) 0.0093(14)
C17 0.035(3) 0.029(2) 0.117(5) 0.000(3) 0.019(3) 0.0053(18)
O3 0.074(6) 0.094(3) 0.046(3) 0.010(2) -0.014(4) -0.027(4)
C18 0.071(5) 0.033(2) 0.015(2) -0.0064(18) -0.011(3) 0.007(3)
O4 0.074(6) 0.094(3) 0.046(3) 0.010(2) -0.014(4) -0.027(4)
C19 0.071(5) 0.033(2) 0.015(2) -0.0064(18) -0.011(3) 0.007(3)

loop_
_atom_type_symbol
_atom_type_description
_atom_type_scat_dispersion_real
_atom_type_scat_dispersion_imag
_atom_type_scat_source
C C 0.0033 0.0016 'International Tables Vol C Tables 4.2.6.8 and 6.1.1.4'
H H 0.0000 0.0000 'International Tables Vol C Tables 4.2.6.8 and 6.1.1.4'
Cl Cl 0.1484 0.1585 'International Tables Vol C Tables 4.2.6.8 and 6.1.1.4'
Ir Ir -1.4442 7.9887 'International Tables Vol C Tables 4.2.6.8 and 6.1.1.4'
N N 0.0061 0.0033 'International Tables Vol C Tables 4.2.6.8 and 6.1.1.4'
O O 0.0106 0.0060 'International Tables Vol C Tables 4.2.6.8 and 6.1.1.4'

loop_
_geom_angle_atom_site_label_1
_geom_angle_atom_site_label_2
_geom_angle_atom_site_label_3
_geom_angle
_geom_angle_site_symmetry_1
O1 Ir1 Cl1 86.72(8) .
O1 Ir1 O2 78.71(9) .
O1 Ir1 C8 161.65(14) .
O1 Ir1 C10 139.76(13) .
O1 Ir1 C12 103.70(12) .
O1 Ir1 C14 96.38(12) .
O1 Ir1 C16 122.91(14) .
O2 Ir1 Cl1 84.29(8) .
O2 Ir1 C8 118.79(14) .
O2 Ir1 C10 97.19(12) .
O2 Ir1 C12 110.11(12) .
O2 Ir1 C16 158.34(14) .
C8 Ir1 Cl1 99.86(11) .
C8 Ir1 C16 39.60(16) .
C10 Ir1 Cl1 133.10(11) .
C10 Ir1 C8 39.16(15) .
C10 Ir1 C12 39.72(14) .
C10 Ir1 C16 66.08(15) .
C12 Ir1 Cl1 163.45(9) .
C12 Ir1 C8 66.44(14) .
C12 Ir1 C16 66.44(14) .
C14 Ir1 Cl1 127.24(11) .
C14 Ir1 O2 148.07(13) .
C14 Ir1 C8 65.96(15) .
C14 Ir1 C10 66.20(14) .
C14 Ir1 C12 39.87(14) .
C14 Ir1 C16 38.97(15) .
C16 Ir1 Cl1 97.14(11) .
C3 O1 Ir1 112.3(2) .
C4 O2 Ir1 112.0(2) .
C2 N1 C1' 120.3(3) .
C6 N1 C1' 117.8(3) .
C6 N1 C2 121.6(3) .
N1 C1' C2' 111.2(3) .
N1 C2 C3 119.2(3) .
N1 C2 C7 120.1(3) .
C3 C2 C7 120.7(3) .
C2' C2' C1' 111.3(3) 3_566
O1 C3 C2 121.7(3) .
O1 C3 C4 118.5(3) .
C2 C3 C4 119.7(3) .
O2 C4 C3 118.1(3) .
O2 C4 C5 123.2(3) .
C5 C4 C3 118.7(3) .
C6 C5 C4 119.2(3) .
N1 C6 C5 121.4(3) .
C9 C8 Ir1 126.5(3) .
C10 C8 Ir1 69.9(2) .
C10 C8 C9 127.2(4) .
C10 C8 C16 107.8(3) .
C16 C8 Ir1 70.26(19) .
C16 C8 C9 125.0(4) .
C8 C10 Ir1 70.9(2) .
C8 C10 C11 126.6(4) .
C8 C10 C12 108.8(3) .
C11 C10 Ir1 123.3(3) .
C12 C10 Ir1 70.1(2) .
C12 C10 C11 124.6(4) .
C10 C12 Ir1 70.1(2) .
C10 C12 C13 126.1(3) .
C10 C12 C14 106.6(3) .
C13 C12 Ir1 128.9(2) .
C14 C12 Ir1 69.8(2) .
C14 C12 C13 127.1(3) .
C12 C14 Ir1 70.3(2) .
C12 C14 C15 124.5(4) .
C15 C14 Ir1 122.3(3) .
C16 C14 Ir1 71.3(2) .
C16 C14 C12 109.1(3) .
C16 C14 C15 126.3(4) .
C8 C16 Ir1 70.1(2) .
C8 C16 C17 125.2(4) .
C14 C16 Ir1 69.72(19) .
C14 C16 C8 107.7(3) .
C14 C16 C17 127.1(4) .
C17 C16 Ir1 127.3(3) .

loop_
_geom_bond_atom_site_label_1
_geom_bond_atom_site_label_2
_geom_bond_distance
_geom_bond_site_symmetry_2
Ir1 Cl1 2.4235(10) .
Ir1 O1 2.093(2) .
Ir1 O2 2.120(2) .
Ir1 C8 2.139(3) .
Ir1 C10 2.126(4) .
Ir1 C12 2.126(4) .
Ir1 C14 2.120(3) .
Ir1 C16 2.141(3) .
O1 C3 1.320(4) .
O2 C4 1.307(4) .
N1 C1' 1.482(4) .
N1 C2 1.378(4) .
N1 C6 1.348(5) .
C1' C2' 1.521(5) .
C2 C3 1.385(5) .
C2 C7 1.499(5) .
C2' C2' 1.519(6) 3_566
C3 C4 1.425(5) .
C4 C5 1.405(5) .
C5 C6 1.375(5) .
C8 C9 1.503(5) .
C8 C10 1.430(6) .
C8 C16 1.450(6) .
C10 C11 1.500(6) .
C10 C12 1.445(5) .
C12 C13 1.498(5) .
C12 C14 1.448(5) .
C14 C15 1.503(5) .
C14 C16 1.421(5) .
C16 C17 1.493(6) .
O3 C18 1.461(7) .
O4 C19 1.458(11) .
